data_7221535
loop_
_publ_author_name
'xu, liang'
'Zhao, Yongbiao'
'Long, Guankui'
'Wang, Yue'
'Zhao, Jun'
'Li, Dong-Sheng'
'Li, Junbo'
'Rakesh, Ganguly'
'Li, Yongxin'
'Sun, Handong'
'Sun, Xiaowei'
'Zhang, qichun'

_publ_section_title
;
 Synthesis, structure, physical properties and OLED application of
 pyrazine--triphenylamine fused conjugated compounds
;
_journal_name_full 'RSC Adv.'
_journal_paper_doi 10.1039/C5RA12654A
_journal_year 2015
_chemical_formula_sum 'C42 H28 N6'
_chemical_formula_weight 616.70
_chemical_name_systematic
; 
 ? 
;
_space_group_IT_number 14
_symmetry_cell_setting monoclinic
_symmetry_space_group_name_Hall '-P 2yn'
_symmetry_space_group_name_H-M 'P 1 21/n 1'
_atom_sites_solution_hydrogens geom
_atom_sites_solution_primary direct
_atom_sites_solution_secondary difmap
_audit_block_doi 10.5517/cc1j1smz
_audit_creation_method SHELXL-97
_audit_update_record
;
2015-05-20 deposited with the CCDC.
2015-07-13 downloaded from the CCDC.
;
_cell_angle_alpha 90.00
_cell_angle_beta 106.229(2)
_cell_angle_gamma 90.00
_cell_formula_units_Z 4
_cell_length_a 12.6775(2)
_cell_length_b 15.1101(2)
_cell_length_c 17.6845(3)
_cell_measurement_temperature 296(2)
_cell_volume 3252.62(9)
_computing_structure_refinement 'SHELXL-97 (Sheldrick, 1997)'
_computing_structure_solution 'SHELXS-97 (Sheldrick, 1990)'
_diffrn_ambient_temperature 296(2)
_diffrn_measured_fraction_theta_full 0.991
_diffrn_measured_fraction_theta_max 0.991
_diffrn_radiation_monochromator graphite
_diffrn_radiation_source 'fine-focus sealed tube'
_diffrn_radiation_type CuK\a
_diffrn_radiation_wavelength 1.54178
_diffrn_reflns_av_R_equivalents 0.0374
_diffrn_reflns_av_sigmaI/netI 0.0235
_diffrn_reflns_limit_h_max 15
_diffrn_reflns_limit_h_min -15
_diffrn_reflns_limit_k_max 18
_diffrn_reflns_limit_k_min -18
_diffrn_reflns_limit_l_max 21
_diffrn_reflns_limit_l_min -20
_diffrn_reflns_number 31342
_diffrn_reflns_theta_full 72.80
_diffrn_reflns_theta_max 72.80
_diffrn_reflns_theta_min 4.66
_exptl_absorpt_coefficient_mu 0.594
_exptl_absorpt_correction_T_max 0.9006
_exptl_absorpt_correction_T_min 0.8854
_exptl_absorpt_correction_type multi-scan
_exptl_crystal_colour red
_exptl_crystal_density_diffrn 1.259
_exptl_crystal_density_method 'not measured'
_exptl_crystal_description prism
_exptl_crystal_F_000 1288
_exptl_crystal_size_max 0.21
_exptl_crystal_size_mid 0.20
_exptl_crystal_size_min 0.18
_refine_diff_density_max 0.205
_refine_diff_density_min -0.245
_refine_diff_density_rms 0.045
_refine_ls_extinction_method none
_refine_ls_goodness_of_fit_ref 1.036
_refine_ls_hydrogen_treatment constr
_refine_ls_matrix_type full
_refine_ls_number_parameters 433
_refine_ls_number_reflns 6426
_refine_ls_number_restraints 0
_refine_ls_restrained_S_all 1.036
_refine_ls_R_factor_all 0.0633
_refine_ls_R_factor_gt 0.0536
_refine_ls_shift/su_max 0.000
_refine_ls_shift/su_mean 0.000
_refine_ls_structure_factor_coef Fsqd
_refine_ls_weighting_details 'calc w=1/[\s^2^(Fo^2^)+(0.1017P)^2^+0.2579P] where P=(Fo^2^+2Fc^2^)/3'
_refine_ls_weighting_scheme calc
_refine_ls_wR_factor_gt 0.1466
_refine_ls_wR_factor_ref 0.1585
_reflns_number_gt 5299
_reflns_number_total 6426
_reflns_threshold_expression >2sigma(I)
_cod_data_source_file c5ra12654a2.cif
_cod_data_source_block z
_cod_depositor_comments
;
The following automatic conversions were performed:

'_symmetry_cell_setting' value 'Monoclinic' changed to 'monoclinic'
according to
/usr/data/users/saulius/crontab/automatic-downloads/rss-feeds/RSC/lib/dictionaries/cif_core.dic
dictionary named 'cif_core.dic' version 2.4.2 from 2011-04-26.

Automatic conversion script
Id: cif_fix_values 3271 2015-04-21 07:52:19Z andrius 
;
_cod_original_sg_symbol_H-M P21/n
_cod_database_code 7221535

loop_
_symmetry_equiv_pos_as_xyz
'x, y, z'
'-x+1/2, y+1/2, -z+1/2'
'-x, -y, -z'
'x-1/2, -y-1/2, z-1/2'

loop_
_atom_site_label
_atom_site_type_symbol
_atom_site_fract_x
_atom_site_fract_y
_atom_site_fract_z
_atom_site_U_iso_or_equiv
_atom_site_adp_type
_atom_site_occupancy
_atom_site_symmetry_multiplicity
_atom_site_calc_flag
_atom_site_refinement_flags
C1 C 0.16346(13) -0.25019(9) -0.13716(10) 0.0484(4) Uani 1 1 d .
C2 C 0.08314(13) -0.23388(9) -0.20683(10) 0.0458(3) Uani 1 1 d .
C3 C 0.07107(12) -0.09037(9) -0.17013(9) 0.0415(3) Uani 1 1 d .
C4 C 0.16693(12) -0.10349(9) -0.10518(9) 0.0421(3) Uani 1 1 d .
C5 C 0.20326(17) -0.33930(11) -0.11754(13) 0.0637(5) Uani 1 1 d .
C6 C 0.04544(16) -0.30284(11) -0.26534(11) 0.0582(4) Uani 1 1 d .
C7 C 0.00451(11) -0.00888(9) -0.18453(9) 0.0412(3) Uani 1 1 d .
C8 C -0.05108(13) 0.01503(9) -0.26113(9) 0.0461(3) Uani 1 1 d .
H8A H -0.0433 -0.0197 -0.3027 0.055 Uiso 1 1 calc R
C9 C -0.11741(13) 0.08872(10) -0.27721(9) 0.0476(3) Uani 1 1 d .
H9A H -0.1529 0.1033 -0.3292 0.057 Uiso 1 1 calc R
C10 C -0.13199(12) 0.14168(9) -0.21658(9) 0.0439(3) Uani 1 1 d .
C11 C -0.07882(14) 0.11663(10) -0.13929(10) 0.0495(4) Uani 1 1 d .
H11A H -0.0891 0.1499 -0.0977 0.059 Uiso 1 1 calc R
C12 C -0.01162(13) 0.04361(10) -0.12371(9) 0.0481(4) Uani 1 1 d .
H12A H 0.0237 0.0289 -0.0717 0.058 Uiso 1 1 calc R
C13 C -0.16972(13) 0.29175(9) -0.17813(10) 0.0480(4) Uani 1 1 d .
C14 C -0.07017(16) 0.33377(13) -0.16493(13) 0.0666(5) Uani 1 1 d .
H14A H -0.0188 0.3134 -0.1894 0.080 Uiso 1 1 calc R
C15 C -0.04625(19) 0.40598(14) -0.11553(15) 0.0767(6) Uani 1 1 d .
H15A H 0.0213 0.4341 -0.1069 0.092 Uiso 1 1 calc R
C16 C -0.12094(18) 0.43649(12) -0.07922(12) 0.0696(5) Uani 1 1 d .
H16A H -0.1046 0.4852 -0.0458 0.084 Uiso 1 1 calc R
C17 C -0.21902(18) 0.39516(16) -0.09231(15) 0.0815(7) Uani 1 1 d .
H17A H -0.2702 0.4161 -0.0679 0.098 Uiso 1 1 calc R
C18 C -0.24462(16) 0.32229(15) -0.14137(13) 0.0713(6) Uani 1 1 d .
H18A H -0.3121 0.2942 -0.1494 0.086 Uiso 1 1 calc R
C19 C -0.28066(13) 0.23026(10) -0.30306(9) 0.0479(4) Uani 1 1 d .
C20 C -0.29200(16) 0.31104(12) -0.34219(11) 0.0593(4) Uani 1 1 d .
H20A H -0.2451 0.3577 -0.3212 0.071 Uiso 1 1 calc R
C21 C -0.3732(2) 0.32190(15) -0.41240(12) 0.0736(6) Uani 1 1 d .
H21A H -0.3808 0.3760 -0.4384 0.088 Uiso 1 1 calc R
C22 C -0.44271(19) 0.25349(17) -0.44390(13) 0.0807(7) Uani 1 1 d .
H22A H -0.4965 0.2608 -0.4915 0.097 Uiso 1 1 calc R
C23 C -0.43233(16) 0.17399(15) -0.40473(13) 0.0723(6) Uani 1 1 d .
H23A H -0.4798 0.1277 -0.4258 0.087 Uiso 1 1 calc R
C24 C -0.35217(14) 0.16226(12) -0.33446(11) 0.0570(4) Uani 1 1 d .
H24A H -0.3463 0.1084 -0.3082 0.068 Uiso 1 1 calc R
C25 C 0.23103(12) -0.03086(9) -0.05885(9) 0.0430(3) Uani 1 1 d .
C26 C 0.24740(13) 0.04725(9) -0.09645(9) 0.0476(4) Uani 1 1 d .
H26A H 0.2103 0.0555 -0.1493 0.057 Uiso 1 1 calc R
C27 C 0.31722(13) 0.11210(9) -0.05688(9) 0.0466(3) Uani 1 1 d .
H27A H 0.3283 0.1623 -0.0840 0.056 Uiso 1 1 calc R
C28 C 0.37193(11) 0.10434(9) 0.02326(9) 0.0412(3) Uani 1 1 d .
C29 C 0.35291(13) 0.02705(10) 0.06159(9) 0.0474(4) Uani 1 1 d .
H29A H 0.3859 0.0204 0.1153 0.057 Uiso 1 1 calc R
C30 C 0.28586(12) -0.03922(9) 0.02050(10) 0.0461(3) Uani 1 1 d .
H30A H 0.2772 -0.0909 0.0468 0.055 Uiso 1 1 calc R
C31 C 0.42838(12) 0.25738(9) 0.02105(9) 0.0429(3) Uani 1 1 d .
C32 C 0.33769(14) 0.30999(10) 0.01711(10) 0.0502(4) Uani 1 1 d .
H32A H 0.2834 0.2908 0.0394 0.060 Uiso 1 1 calc R
C33 C 0.32821(16) 0.39146(11) -0.02026(11) 0.0594(4) Uani 1 1 d .
H33A H 0.2680 0.4275 -0.0223 0.071 Uiso 1 1 calc R
C34 C 0.40746(17) 0.41913(11) -0.05425(12) 0.0676(5) Uani 1 1 d .
H34A H 0.4012 0.4739 -0.0792 0.081 Uiso 1 1 calc R
C35 C 0.49605(17) 0.36561(14) -0.05129(14) 0.0741(6) Uani 1 1 d .
H35A H 0.5488 0.3839 -0.0754 0.089 Uiso 1 1 calc R
C36 C 0.50797(14) 0.28489(12) -0.01306(12) 0.0592(4) Uani 1 1 d .
H36A H 0.5690 0.2496 -0.0104 0.071 Uiso 1 1 calc R
C37 C 0.52400(12) 0.16797(10) 0.13294(9) 0.0449(3) Uani 1 1 d .
C38 C 0.57896(14) 0.09009(12) 0.16114(11) 0.0567(4) Uani 1 1 d .
H38A H 0.5603 0.0378 0.1328 0.068 Uiso 1 1 calc R
C39 C 0.66220(16) 0.09030(15) 0.23195(13) 0.0703(5) Uani 1 1 d .
H39A H 0.6969 0.0375 0.2514 0.084 Uiso 1 1 calc R
C40 C 0.69362(16) 0.16681(17) 0.27331(12) 0.0734(6) Uani 1 1 d .
H40A H 0.7501 0.1662 0.3201 0.088 Uiso 1 1 calc R
C41 C 0.64110(17) 0.24453(15) 0.24525(12) 0.0675(5) Uani 1 1 d .
H41A H 0.6625 0.2969 0.2729 0.081 Uiso 1 1 calc R
C42 C 0.55677(15) 0.24544(12) 0.17625(11) 0.0542(4) Uani 1 1 d .
H42A H 0.5212 0.2984 0.1583 0.065 Uiso 1 1 calc R
N1 N 0.20725(11) -0.18504(8) -0.08718(8) 0.0477(3) Uani 1 1 d .
N2 N 0.03477(10) -0.15517(8) -0.22237(8) 0.0443(3) Uani 1 1 d .
N3 N 0.2298(2) -0.41017(11) -0.10518(14) 0.0981(7) Uani 1 1 d .
N4 N 0.0160(2) -0.35766(12) -0.30946(13) 0.0878(6) Uani 1 1 d .
N5 N -0.19720(12) 0.21818(9) -0.23126(9) 0.0540(4) Uani 1 1 d .
N6 N 0.43969(11) 0.17337(8) 0.06102(8) 0.0464(3) Uani 1 1 d .

loop_
_atom_site_aniso_label
_atom_site_aniso_U_11
_atom_site_aniso_U_22
_atom_site_aniso_U_33
_atom_site_aniso_U_23
_atom_site_aniso_U_13
_atom_site_aniso_U_12
C1 0.0490(8) 0.0322(7) 0.0611(10) 0.0020(6) 0.0106(7) 0.0028(6)
C2 0.0466(8) 0.0352(7) 0.0535(9) -0.0034(6) 0.0107(7) 0.0016(5)
C3 0.0421(7) 0.0329(6) 0.0465(8) -0.0007(5) 0.0074(6) -0.0004(5)
C4 0.0420(7) 0.0326(6) 0.0485(8) 0.0028(5) 0.0072(6) 0.0005(5)
C5 0.0690(11) 0.0385(8) 0.0725(12) 0.0007(7) 0.0018(9) 0.0078(7)
C6 0.0706(11) 0.0397(8) 0.0605(10) -0.0049(7) 0.0119(9) 0.0044(7)
C7 0.0408(7) 0.0327(6) 0.0453(8) -0.0022(5) 0.0042(6) 0.0015(5)
C8 0.0520(8) 0.0391(7) 0.0427(8) -0.0060(6) 0.0058(6) 0.0062(6)
C9 0.0524(8) 0.0438(7) 0.0399(8) -0.0003(6) 0.0020(6) 0.0095(6)
C10 0.0419(7) 0.0362(7) 0.0472(8) -0.0033(6) 0.0021(6) 0.0054(5)
C11 0.0574(9) 0.0426(7) 0.0437(8) -0.0080(6) 0.0061(7) 0.0084(6)
C12 0.0544(8) 0.0430(7) 0.0399(8) -0.0008(6) 0.0017(6) 0.0076(6)
C13 0.0492(8) 0.0383(7) 0.0493(8) -0.0047(6) 0.0021(7) 0.0103(6)
C14 0.0593(10) 0.0656(11) 0.0769(13) -0.0181(9) 0.0222(10) -0.0042(8)
C15 0.0753(13) 0.0632(12) 0.0874(15) -0.0168(10) 0.0159(11) -0.0185(10)
C16 0.0810(13) 0.0497(9) 0.0656(12) -0.0174(8) 0.0000(10) 0.0095(9)
C17 0.0659(12) 0.0893(15) 0.0843(15) -0.0367(12) 0.0131(11) 0.0174(11)
C18 0.0486(9) 0.0830(13) 0.0781(14) -0.0292(11) 0.0109(9) 0.0022(9)
C19 0.0464(8) 0.0457(8) 0.0468(9) -0.0023(6) 0.0052(7) 0.0152(6)
C20 0.0657(10) 0.0515(9) 0.0587(11) 0.0041(7) 0.0143(8) 0.0161(8)
C21 0.0880(14) 0.0741(13) 0.0580(11) 0.0148(9) 0.0191(11) 0.0366(11)
C22 0.0718(13) 0.1045(17) 0.0523(11) -0.0027(11) -0.0049(9) 0.0402(12)
C23 0.0538(10) 0.0817(13) 0.0676(13) -0.0166(10) -0.0059(9) 0.0142(9)
C24 0.0502(9) 0.0537(9) 0.0583(10) -0.0044(7) 0.0008(7) 0.0104(7)
C25 0.0406(7) 0.0335(6) 0.0496(8) 0.0011(5) 0.0039(6) 0.0010(5)
C26 0.0545(9) 0.0384(7) 0.0419(8) 0.0034(6) 0.0000(7) -0.0018(6)
C27 0.0534(8) 0.0347(7) 0.0463(8) 0.0049(6) 0.0051(7) -0.0035(6)
C28 0.0393(7) 0.0342(6) 0.0456(8) 0.0004(5) 0.0044(6) 0.0017(5)
C29 0.0509(8) 0.0421(7) 0.0423(8) 0.0063(6) 0.0016(6) -0.0027(6)
C30 0.0475(8) 0.0353(7) 0.0504(9) 0.0080(6) 0.0053(6) -0.0019(5)
C31 0.0446(7) 0.0336(6) 0.0430(8) -0.0005(5) -0.0001(6) -0.0041(5)
C32 0.0532(9) 0.0457(8) 0.0494(9) -0.0001(6) 0.0104(7) 0.0024(6)
C33 0.0665(10) 0.0414(8) 0.0610(11) -0.0017(7) 0.0023(8) 0.0113(7)
C34 0.0756(12) 0.0410(8) 0.0721(12) 0.0154(8) -0.0029(10) -0.0082(8)
C35 0.0586(10) 0.0704(12) 0.0900(15) 0.0271(11) 0.0153(10) -0.0123(9)
C36 0.0446(8) 0.0563(9) 0.0726(12) 0.0110(8) 0.0099(8) -0.0001(7)
C37 0.0391(7) 0.0466(8) 0.0453(8) 0.0034(6) 0.0056(6) -0.0015(6)
C38 0.0479(8) 0.0522(9) 0.0632(11) 0.0072(7) 0.0045(8) 0.0037(7)
C39 0.0546(10) 0.0789(13) 0.0688(13) 0.0247(10) 0.0033(9) 0.0118(9)
C40 0.0525(10) 0.1077(17) 0.0490(10) 0.0116(10) -0.0040(8) -0.0068(10)
C41 0.0620(11) 0.0830(13) 0.0499(10) -0.0102(9) 0.0030(8) -0.0144(9)
C42 0.0530(9) 0.0553(9) 0.0487(9) -0.0031(7) 0.0046(7) -0.0019(7)
N1 0.0458(7) 0.0336(6) 0.0579(8) 0.0033(5) 0.0048(6) 0.0018(5)
N2 0.0453(6) 0.0352(6) 0.0487(7) -0.0032(5) 0.0071(5) 0.0018(5)
N3 0.1203(17) 0.0429(9) 0.1087(17) 0.0023(9) -0.0052(13) 0.0229(10)
N4 0.1208(17) 0.0558(10) 0.0804(13) -0.0251(9) 0.0176(12) -0.0041(10)
N5 0.0549(8) 0.0421(7) 0.0526(8) -0.0088(6) -0.0055(6) 0.0144(6)
N6 0.0476(7) 0.0363(6) 0.0461(7) 0.0032(5) -0.0024(5) -0.0028(5)

loop_
_atom_type_symbol
_atom_type_description
_atom_type_scat_dispersion_real
_atom_type_scat_dispersion_imag
_atom_type_scat_source
C C 0.0181 0.0091 'International Tables Vol C Tables 4.2.6.8 and 6.1.1.4'
H H 0.0000 0.0000 'International Tables Vol C Tables 4.2.6.8 and 6.1.1.4'
N N 0.0311 0.0180 'International Tables Vol C Tables 4.2.6.8 and 6.1.1.4'

loop_
_geom_angle_atom_site_label_1
_geom_angle_atom_site_label_2
_geom_angle_atom_site_label_3
_geom_angle
N1 C1 C2 121.62(13)
N1 C1 C5 118.36(15)
C2 C1 C5 120.01(15)
N2 C2 C1 121.66(14)
N2 C2 C6 116.94(15)
C1 C2 C6 121.37(14)
N2 C3 C4 120.23(12)
N2 C3 C7 115.00(13)
C4 C3 C7 124.75(12)
N1 C4 C3 120.00(13)
N1 C4 C25 116.08(13)
C3 C4 C25 123.76(12)
N3 C5 C1 176.5(2)
N4 C6 C2 178.4(2)
C8 C7 C12 117.38(13)
C8 C7 C3 119.72(13)
C12 C7 C3 122.77(13)
C9 C8 C7 121.75(14)
C9 C8 H8A 119.1
C7 C8 H8A 119.1
C8 C9 C10 120.75(14)
C8 C9 H9A 119.6
C10 C9 H9A 119.6
C9 C10 C11 117.82(13)
C9 C10 N5 122.00(14)
C11 C10 N5 120.18(14)
C12 C11 C10 121.09(14)
C12 C11 H11A 119.5
C10 C11 H11A 119.5
C11 C12 C7 121.17(14)
C11 C12 H12A 119.4
C7 C12 H12A 119.4
C18 C13 C14 119.27(16)
C18 C13 N5 119.84(16)
C14 C13 N5 120.88(16)
C13 C14 C15 120.20(18)
C13 C14 H14A 119.9
C15 C14 H14A 119.9
C16 C15 C14 120.5(2)
C16 C15 H15A 119.8
C14 C15 H15A 119.8
C17 C16 C15 119.30(18)
C17 C16 H16A 120.4
C15 C16 H16A 120.4
C16 C17 C18 121.2(2)
C16 C17 H17A 119.4
C18 C17 H17A 119.4
C13 C18 C17 119.53(19)
C13 C18 H18A 120.2
C17 C18 H18A 120.2
C24 C19 C20 119.24(16)
C24 C19 N5 120.38(15)
C20 C19 N5 120.38(15)
C21 C20 C19 119.88(19)
C21 C20 H20A 120.1
C19 C20 H20A 120.1
C22 C21 C20 120.51(19)
C22 C21 H21A 119.7
C20 C21 H21A 119.7
C21 C22 C23 119.59(19)
C21 C22 H22A 120.2
C23 C22 H22A 120.2
C22 C23 C24 120.6(2)
C22 C23 H23A 119.7
C24 C23 H23A 119.7
C23 C24 C19 120.17(18)
C23 C24 H24A 119.9
C19 C24 H24A 119.9
C30 C25 C26 117.32(13)
C30 C25 C4 122.57(13)
C26 C25 C4 119.81(14)
C27 C26 C25 121.33(14)
C27 C26 H26A 119.3
C25 C26 H26A 119.3
C26 C27 C28 121.55(13)
C26 C27 H27A 119.2
C28 C27 H27A 119.2
N6 C28 C27 119.13(13)
N6 C28 C29 123.76(14)
C27 C28 C29 117.09(13)
C30 C29 C28 120.82(14)
C30 C29 H29A 119.6
C28 C29 H29A 119.6
C29 C30 C25 121.81(13)
C29 C30 H30A 119.1
C25 C30 H30A 119.1
C36 C31 C32 120.33(14)
C36 C31 N6 119.77(14)
C32 C31 N6 119.90(14)
C31 C32 C33 119.63(16)
C31 C32 H32A 120.2
C33 C32 H32A 120.2
C34 C33 C32 120.18(17)
C34 C33 H33A 119.9
C32 C33 H33A 119.9
C33 C34 C35 119.67(16)
C33 C34 H34A 120.2
C35 C34 H34A 120.2
C34 C35 C36 120.98(19)
C34 C35 H35A 119.5
C36 C35 H35A 119.5
C31 C36 C35 119.18(17)
C31 C36 H36A 120.4
C35 C36 H36A 120.4
C38 C37 C42 118.10(15)
C38 C37 N6 123.28(14)
C42 C37 N6 118.56(14)
C37 C38 C39 119.94(18)
C37 C38 H38A 120.0
C39 C38 H38A 120.0
C40 C39 C38 121.14(18)
C40 C39 H39A 119.4
C38 C39 H39A 119.4
C39 C40 C41 119.40(17)
C39 C40 H40A 120.3
C41 C40 H40A 120.3
C40 C41 C42 120.40(19)
C40 C41 H41A 119.8
C42 C41 H41A 119.8
C41 C42 C37 120.99(17)
C41 C42 H42A 119.5
C37 C42 H42A 119.5
C1 N1 C4 117.44(13)
C2 N2 C3 117.52(13)
C10 N5 C19 121.68(13)
C10 N5 C13 119.67(13)
C19 N5 C13 118.05(12)
C28 N6 C37 126.52(12)
C28 N6 C31 117.38(12)
C37 N6 C31 115.98(12)

loop_
_geom_bond_atom_site_label_1
_geom_bond_atom_site_label_2
_geom_bond_distance
C1 N1 1.336(2)
C1 C2 1.384(2)
C1 C5 1.446(2)
C2 N2 1.3311(18)
C2 C6 1.452(2)
C3 N2 1.3366(18)
C3 C4 1.434(2)
C3 C7 1.4741(18)
C4 N1 1.3380(18)
C4 C25 1.4709(19)
C5 N3 1.126(2)
C6 N4 1.127(2)
C7 C8 1.389(2)
C7 C12 1.397(2)
C8 C9 1.376(2)
C8 H8A 0.9300
C9 C10 1.391(2)
C9 H9A 0.9300
C10 C11 1.397(2)
C10 N5 1.4025(18)
C11 C12 1.374(2)
C11 H11A 0.9300
C12 H12A 0.9300
C13 C18 1.372(3)
C13 C14 1.373(3)
C13 N5 1.4342(19)
C14 C15 1.377(3)
C14 H14A 0.9300
C15 C16 1.364(3)
C15 H15A 0.9300
C16 C17 1.352(3)
C16 H16A 0.9300
C17 C18 1.383(3)
C17 H17A 0.9300
C18 H18A 0.9300
C19 C24 1.380(2)
C19 C20 1.391(2)
C19 N5 1.419(2)
C20 C21 1.383(3)
C20 H20A 0.9300
C21 C22 1.371(4)
C21 H21A 0.9300
C22 C23 1.374(3)
C22 H22A 0.9300
C23 C24 1.379(3)
C23 H23A 0.9300
C24 H24A 0.9300
C25 C30 1.387(2)
C25 C26 1.398(2)
C26 C27 1.374(2)
C26 H26A 0.9300
C27 C28 1.398(2)
C27 H27A 0.9300
C28 N6 1.3968(18)
C28 C29 1.405(2)
C29 C30 1.381(2)
C29 H29A 0.9300
C30 H30A 0.9300
C31 C36 1.377(2)
C31 C32 1.383(2)
C31 N6 1.4405(18)
C32 C33 1.386(2)
C32 H32A 0.9300
C33 C34 1.372(3)
C33 H33A 0.9300
C34 C35 1.373(3)
C34 H34A 0.9300
C35 C36 1.382(3)
C35 H35A 0.9300
C36 H36A 0.9300
C37 C38 1.387(2)
C37 C42 1.397(2)
C37 N6 1.4166(19)
C38 C39 1.394(3)
C38 H38A 0.9300
C39 C40 1.366(3)
C39 H39A 0.9300
C40 C41 1.373(3)
C40 H40A 0.9300
C41 C42 1.379(3)
C41 H41A 0.9300
C42 H42A 0.9300

loop_
_geom_torsion_atom_site_label_1
_geom_torsion_atom_site_label_2
_geom_torsion_atom_site_label_3
_geom_torsion_atom_site_label_4
_geom_torsion
N1 C1 C2 N2 -9.5(3)
C5 C1 C2 N2 171.47(16)
N1 C1 C2 C6 172.37(16)
C5 C1 C2 C6 -6.6(3)
N2 C3 C4 N1 -13.7(2)
C7 C3 C4 N1 165.09(14)
N2 C3 C4 C25 161.61(14)
C7 C3 C4 C25 -19.7(2)
N1 C1 C5 N3 167(5)
C2 C1 C5 N3 -14(5)
N2 C2 C6 N4 -132(8)
C1 C2 C6 N4 46(9)
N2 C3 C7 C8 -30.8(2)
C4 C3 C7 C8 150.39(15)
N2 C3 C7 C12 144.88(15)
C4 C3 C7 C12 -33.9(2)
C12 C7 C8 C9 1.6(2)
C3 C7 C8 C9 177.57(14)
C7 C8 C9 C10 -0.7(3)
C8 C9 C10 C11 -1.1(2)
C8 C9 C10 N5 178.62(15)
C9 C10 C11 C12 2.0(2)
N5 C10 C11 C12 -177.79(15)
C10 C11 C12 C7 -1.0(3)
C8 C7 C12 C11 -0.8(2)
C3 C7 C12 C11 -176.58(14)
C18 C13 C14 C15 -0.3(3)
N5 C13 C14 C15 178.08(19)
C13 C14 C15 C16 0.0(4)
C14 C15 C16 C17 -0.1(4)
C15 C16 C17 C18 0.4(4)
C14 C13 C18 C17 0.6(3)
N5 C13 C18 C17 -177.8(2)
C16 C17 C18 C13 -0.7(4)
C24 C19 C20 C21 -1.0(3)
N5 C19 C20 C21 179.60(16)
C19 C20 C21 C22 -0.1(3)
C20 C21 C22 C23 0.9(3)
C21 C22 C23 C24 -0.5(3)
C22 C23 C24 C19 -0.6(3)
C20 C19 C24 C23 1.4(3)
N5 C19 C24 C23 -179.24(16)
N1 C4 C25 C30 -36.1(2)
C3 C4 C25 C30 148.46(15)
N1 C4 C25 C26 137.48(16)
C3 C4 C25 C26 -38.0(2)
C30 C25 C26 C27 1.7(2)
C4 C25 C26 C27 -172.26(14)
C25 C26 C27 C28 -2.3(3)
C26 C27 C28 N6 -178.29(15)
C26 C27 C28 C29 0.3(2)
N6 C28 C29 C30 -179.25(14)
C27 C28 C29 C30 2.2(2)
C28 C29 C30 C25 -2.9(2)
C26 C25 C30 C29 0.9(2)
C4 C25 C30 C29 174.64(15)
C36 C31 C32 C33 -1.1(2)
N6 C31 C32 C33 178.89(14)
C31 C32 C33 C34 1.0(3)
C32 C33 C34 C35 0.2(3)
C33 C34 C35 C36 -1.4(3)
C32 C31 C36 C35 -0.1(3)
N6 C31 C36 C35 179.94(17)
C34 C35 C36 C31 1.3(3)
C42 C37 C38 C39 1.7(3)
N6 C37 C38 C39 179.06(16)
C37 C38 C39 C40 -2.2(3)
C38 C39 C40 C41 1.0(3)
C39 C40 C41 C42 0.5(3)
C40 C41 C42 C37 -0.9(3)
C38 C37 C42 C41 -0.2(3)
N6 C37 C42 C41 -177.68(16)
C2 C1 N1 C4 3.0(2)
C5 C1 N1 C4 -177.97(16)
C3 C4 N1 C1 8.0(2)
C25 C4 N1 C1 -167.59(14)
C1 C2 N2 C3 3.8(2)
C6 C2 N2 C3 -177.97(15)
C4 C3 N2 C2 7.2(2)
C7 C3 N2 C2 -171.61(13)
C9 C10 N5 C19 22.4(2)
C11 C10 N5 C19 -157.91(16)
C9 C10 N5 C13 -148.50(16)
C11 C10 N5 C13 31.2(2)
C24 C19 N5 C10 45.1(2)
C20 C19 N5 C10 -135.49(17)
C24 C19 N5 C13 -143.86(16)
C20 C19 N5 C13 35.5(2)
C18 C13 N5 C10 -121.5(2)
C14 C13 N5 C10 60.2(2)
C18 C13 N5 C19 67.4(2)
C14 C13 N5 C19 -111.0(2)
C27 C28 N6 C37 -160.45(15)
C29 C28 N6 C37 21.0(2)
C27 C28 N6 C31 15.3(2)
C29 C28 N6 C31 -163.27(14)
C38 C37 N6 C28 25.2(3)
C42 C37 N6 C28 -157.52(16)
C38 C37 N6 C31 -150.59(16)
C42 C37 N6 C31 26.7(2)
C36 C31 N6 C28 -106.26(18)
C32 C31 N6 C28 73.74(19)
C36 C31 N6 C37 69.9(2)
C32 C31 N6 C37 -110.11(16)
